data_1528826
loop_
_publ_author_name
'Ribar, B.'
'Nowacki, W.'

_publ_section_title
;
 Die Kristallstruktur von Stephanit (Sb S3) S Ag5
;
_journal_name_full
;
Schweizerische Mineralogische und Petrographische Mitteilungen
;
_journal_page_first 379
_journal_page_last 379
_journal_volume 49
_journal_year 1969
_chemical_formula_sum 'Ag5 S4 Sb'
_chemical_name_systematic 'Ag5 (Sb S3) S'
_space_group_IT_number 36
_symmetry_space_group_name_Hall 'C 2c -2'
_symmetry_space_group_name_H-M 'C m c 21'
_cell_angle_alpha 90
_cell_angle_beta 90
_cell_angle_gamma 90
_cell_formula_units_Z 4
_cell_length_a 7.84
_cell_length_b 12.47
_cell_length_c 8.54
_cell_volume 834.911
_citation_journal_id_ASTM SMPTA8
_cod_data_source_file Ribar_SMPTA8_1969_399.cif
_cod_data_source_block Ag5S4Sb1
_cod_original_cell_volume 834.9114
_cod_original_formula_sum 'Ag5 S4 Sb1'
_cod_database_code 1528826

loop_
_symmetry_equiv_pos_as_xyz
x,y,z
-x,-y,z+1/2
-x,y,z
x,-y,z+1/2
x+1/2,y+1/2,z
-x+1/2,-y+1/2,z+1/2
-x+1/2,y+1/2,z
x+1/2,-y+1/2,z+1/2

loop_
_atom_site_label
_atom_site_type_symbol
_atom_site_fract_x
_atom_site_fract_y
_atom_site_fract_z
_atom_site_occupancy
_atom_site_U_iso_or_equiv
S3 S-2 0.2304 0.2679 0.2697 1 0.0
S2 S-2 0.5 0.0142 0.2041 1 0.0
S1 S-2 0 0.0298 0.0222 1 0.0
Sb1 Sb+3 0 0.3311 0.1001 1 0.0
Ag3 Ag+1 0.3144 0.1234 0.0135 1 0.0
Ag1 Ag+1 0.5 0.3555 0.1693 1 0.0
Ag2 Ag+1 0.1891 0.0625 0.3268 1 0.0
